data_4119407
loop_
_publ_author_name
'Giovanni Occhipinti'
'Fredrik R. Hansen'
'Karl W. T\"ornroos'
'Vidar R. Jensen'

_publ_contact_author_address
;
Department of Chemistry,
University of Bergen,
All\'egaten 41,
N-5007 Bergen,
Norway
;
_publ_contact_author_email karl.tornroos@uib.no
_publ_contact_author_name
;
Prof. Karl Wilhelm T\"ornroos
;
_publ_section_title
;
 Simple and Highly Z-Selective Ruthenium-Based Olefin Metathesis Catalyst
;
_journal_name_full 'Journal of the American Chemical Society'
_journal_page_first 3331
_journal_page_last 3334
_journal_paper_doi 10.1021/ja311505v
_journal_volume 135
_journal_year 2013
_chemical_formula_moiety 'C55 H55 Cl N2 O Ru S, C5 H12, C H2 Cl2'
_chemical_formula_sum 'C61 H69 Cl3 N2 O Ru S'
_chemical_formula_weight 1085.66
_chemical_name_systematic
; 
 ? 
;
_space_group_IT_number 2
_symmetry_cell_setting triclinic
_symmetry_space_group_name_Hall '-P 1'
_symmetry_space_group_name_H-M 'P -1'
_atom_sites_solution_hydrogens geom
_atom_sites_solution_primary direct
_atom_sites_solution_secondary difmap
_audit_creation_method SHELXL-97
_cell_angle_alpha 102.8890(10)
_cell_angle_beta 108.2060(10)
_cell_angle_gamma 111.6500(10)
_cell_formula_units_Z 2
_cell_length_a 12.3748(6)
_cell_length_b 15.7804(7)
_cell_length_c 17.1069(8)
_cell_measurement_reflns_used 9647
_cell_measurement_temperature 123(2)
_cell_measurement_theta_max 32.57
_cell_measurement_theta_min 2.38
_cell_volume 2724.4(2)
_computing_cell_refinement
;
Bruker (2008). SAINT, version 7.56A, Bruker AXS Inc., Madison, 
Wisconsin, USA.
;
_computing_data_collection
;
Bruker (2008). APEX2, version 2008.5-0, Bruker AXS Inc., Madison, 
Wisconsin, USA.
;
_computing_data_reduction
;
Bruker (2008). SAINT, version 7.56A, Bruker AXS Inc., Madison, 
Wisconsin, USA.
;
_computing_molecular_graphics
;
Brandenburg, K. (2009). DIAMOND. Version 3.2c. Crystal Impact GbR, Bonn, 
Germany.
;
_computing_publication_material
;
Bruker AXS (2008). SHELXTL. Version 2008/1. Bruker AXS Inc., Madison, 
Wisconsin, USA.
;
_computing_structure_refinement
;
Sheldrick, G. M. (2008). Acta Crystallographica, A64, 112-122.
;
_computing_structure_solution
;     
Sheldrick, G. M. (2008). Acta Crystallographica, A64, 112-122.
;
_diffrn_ambient_temperature 123(2)
_diffrn_measured_fraction_theta_full 0.992
_diffrn_measured_fraction_theta_max 0.992
_diffrn_measurement_device_type 'Bruker APEX-II CCD'
_diffrn_measurement_method '\w scans'
_diffrn_radiation_monochromator graphite
_diffrn_radiation_source 'Bruker TXS Rotating anode'
_diffrn_radiation_type MoK\a
_diffrn_radiation_wavelength 0.71073
_diffrn_reflns_av_R_equivalents 0.0323
_diffrn_reflns_av_sigmaI/netI 0.0316
_diffrn_reflns_limit_h_max 18
_diffrn_reflns_limit_h_min -18
_diffrn_reflns_limit_k_max 23
_diffrn_reflns_limit_k_min -23
_diffrn_reflns_limit_l_max 25
_diffrn_reflns_limit_l_min -25
_diffrn_reflns_number 52766
_diffrn_reflns_theta_full 32.59
_diffrn_reflns_theta_max 32.59
_diffrn_reflns_theta_min 1.84
_exptl_absorpt_coefficient_mu 0.516
_exptl_absorpt_correction_T_max 0.8088
_exptl_absorpt_correction_T_min 0.6393
_exptl_absorpt_correction_type multi-scan
_exptl_absorpt_process_details
;
SADABS version 2008/1, G.M Sheldrick, University of 
G\"ttingen, Germany, 2008.
;
_exptl_crystal_colour green
_exptl_crystal_density_diffrn 1.323
_exptl_crystal_description 'irregular prism'
_exptl_crystal_F_000 1136
_exptl_crystal_size_max 0.65
_exptl_crystal_size_mid 0.65
_exptl_crystal_size_min 0.43
_refine_diff_density_max 2.086
_refine_diff_density_min -1.450
_refine_diff_density_rms 0.099
_refine_ls_extinction_method none
_refine_ls_goodness_of_fit_ref 1.069
_refine_ls_hydrogen_treatment constr
_refine_ls_matrix_type full
_refine_ls_number_parameters 632
_refine_ls_number_reflns 19699
_refine_ls_number_restraints 9
_refine_ls_restrained_S_all 1.070
_refine_ls_R_factor_all 0.0424
_refine_ls_R_factor_gt 0.0399
_refine_ls_shift/su_max 0.001
_refine_ls_shift/su_mean 0.000
_refine_ls_structure_factor_coef Fsqd
_refine_ls_weighting_details 'calc w=1/[\s^2^(Fo^2^)+(0.0552P)^2^+2.6436P] where P=(Fo^2^+2Fc^2^)/3'
_refine_ls_weighting_scheme calc
_refine_ls_wR_factor_gt 0.1099
_refine_ls_wR_factor_ref 0.1121
_reflns_number_gt 18447
_reflns_number_total 19699
_reflns_threshold_expression I>2\s(I)
_cod_data_source_file ja311505v_si_002.cif
_cod_data_source_block Compound2
_cod_database_code 4119407

loop_
_symmetry_equiv_pos_as_xyz
'x, y, z'
'-x, -y, -z'

loop_
_atom_site_label
_atom_site_type_symbol
_atom_site_fract_x
_atom_site_fract_y
_atom_site_fract_z
_atom_site_U_iso_or_equiv
_atom_site_adp_type
_atom_site_occupancy
_atom_site_symmetry_multiplicity
_atom_site_calc_flag
_atom_site_refinement_flags
Ru1 Ru 0.085291(10) 0.136888(7) 0.331460(7) 0.01276(3) Uani 1 1 d .
Cl1 Cl 0.05567(4) 0.19159(3) 0.46178(2) 0.02007(7) Uani 1 1 d .
Cl2 Cl -0.00313(13) 0.39871(8) 0.65411(7) 0.0798(3) Uani 1 1 d .
Cl3 Cl -0.16229(7) 0.40327(6) 0.49119(5) 0.05439(16) Uani 1 1 d .
S1 S 0.17467(4) 0.08948(3) 0.24089(2) 0.01629(6) Uani 1 1 d .
O1 O 0.00831(11) -0.00799(8) 0.34635(7) 0.01685(19) Uani 1 1 d .
N1 N 0.11106(13) 0.31515(9) 0.27768(9) 0.0180(2) Uani 1 1 d .
N2 N 0.26977(12) 0.34740(9) 0.39962(9) 0.0183(2) Uani 1 1 d .
C1 C -0.12309(14) -0.04432(11) 0.31810(10) 0.0172(2) Uani 1 1 d .
C2 C -0.20041(16) -0.11724(12) 0.33809(11) 0.0229(3) Uani 1 1 d .
H2 H -0.1647 -0.1466 0.3743 0.028 Uiso 1 1 calc R
C3 C -0.33259(18) -0.14627(14) 0.30326(13) 0.0284(3) Uani 1 1 d .
H3 H -0.3868 -0.1955 0.3169 0.034 Uiso 1 1 calc R
C4 C -0.38650(16) -0.10498(14) 0.24920(13) 0.0275(3) Uani 1 1 d .
H4 H -0.4767 -0.1263 0.2258 0.033 Uiso 1 1 calc R
C5 C -0.30767(15) -0.03217(12) 0.22958(11) 0.0216(3) Uani 1 1 d .
H5 H -0.3444 -0.0044 0.1919 0.026 Uiso 1 1 calc R
C6 C -0.17454(14) 0.00045(11) 0.26502(10) 0.0166(2) Uani 1 1 d .
C7 C -0.08576(14) 0.08279(10) 0.25462(10) 0.0165(2) Uani 1 1 d .
H7 H -0.1144 0.1073 0.2107 0.020 Uiso 1 1 calc R
C8 C 0.07974(16) -0.03371(12) 0.41580(10) 0.0199(3) Uani 1 1 d .
H8 H 0.0452 -0.0329 0.4614 0.024 Uiso 1 1 calc R
C9 C 0.0640(2) -0.13601(13) 0.37473(13) 0.0262(3) Uani 1 1 d .
H9A H -0.0282 -0.1839 0.3424 0.039 Uiso 1 1 calc R
H9B H 0.1060 -0.1544 0.4219 0.039 Uiso 1 1 calc R
H9C H 0.1038 -0.1357 0.3334 0.039 Uiso 1 1 calc R
C10 C 0.21929(16) 0.04560(13) 0.45896(11) 0.0242(3) Uani 1 1 d .
H10A H 0.2528 0.0462 0.4141 0.036 Uiso 1 1 calc R
H10B H 0.2705 0.0319 0.5062 0.036 Uiso 1 1 calc R
H10C H 0.2249 0.1100 0.4845 0.036 Uiso 1 1 calc R
C11 C 0.15644(13) 0.27329(10) 0.33144(9) 0.0139(2) Uani 1 1 d .
C12 C -0.00645(14) 0.26905(10) 0.19796(10) 0.0163(2) Uani 1 1 d .
C13 C -0.11755(15) 0.26689(11) 0.20424(11) 0.0194(3) Uani 1 1 d .
C14 C -0.11603(18) 0.30555(15) 0.29349(12) 0.0277(3) Uani 1 1 d .
H14A H -0.2006 0.3006 0.2849 0.042 Uiso 1 1 calc R
H14B H -0.0494 0.3748 0.3259 0.042 Uiso 1 1 calc R
H14C H -0.0972 0.2665 0.3278 0.042 Uiso 1 1 calc R
C15 C -0.22974(16) 0.22603(13) 0.12537(12) 0.0243(3) Uani 1 1 d .
H15 H -0.3065 0.2228 0.1282 0.029 Uiso 1 1 calc R
C16 C -0.23195(17) 0.18982(13) 0.04247(12) 0.0258(3) Uani 1 1 d .
C17 C -0.3540(2) 0.1466(2) -0.04224(15) 0.0441(5) Uani 1 1 d .
H17A H -0.4256 0.0975 -0.0374 0.066 Uiso 1 1 calc R
H17B H -0.3419 0.1150 -0.0927 0.066 Uiso 1 1 calc R
H17C H -0.3736 0.1993 -0.0516 0.066 Uiso 1 1 calc R
C18 C -0.11874(17) 0.19589(12) 0.03879(11) 0.0224(3) Uani 1 1 d .
H18 H -0.1192 0.1727 -0.0176 0.027 Uiso 1 1 calc R
C19 C -0.00453(15) 0.23518(11) 0.11601(10) 0.0180(2) Uani 1 1 d .
C20 C 0.11737(17) 0.24279(14) 0.11036(12) 0.0248(3) Uani 1 1 d .
H20A H 0.1005 0.2174 0.0477 0.037 Uiso 1 1 calc R
H20B H 0.1467 0.2039 0.1404 0.037 Uiso 1 1 calc R
H20C H 0.1844 0.3120 0.1394 0.037 Uiso 1 1 calc R
C21 C 0.19456(16) 0.42228(11) 0.30851(12) 0.0234(3) Uani 1 1 d .
H21A H 0.1488 0.4597 0.3210 0.028 Uiso 1 1 calc R
H21B H 0.2245 0.4385 0.2639 0.028 Uiso 1 1 calc R
C22 C 0.30609(18) 0.44423(12) 0.39289(13) 0.0310(4) Uani 1 1 d .
H22A H 0.3886 0.4695 0.3877 0.037 Uiso 1 1 calc R
H22B H 0.3141 0.4929 0.4451 0.037 Uiso 1 1 calc R
C23 C 0.36047(14) 0.33487(11) 0.46525(10) 0.0183(2) Uani 1 1 d .
C24 C 0.44451(16) 0.30614(12) 0.44311(13) 0.0243(3) Uani 1 1 d .
C25 C 0.4537(2) 0.30060(15) 0.35674(15) 0.0347(4) Uani 1 1 d .
H25A H 0.5424 0.3447 0.3691 0.052 Uiso 1 1 calc R
H25B H 0.3948 0.3208 0.3227 0.052 Uiso 1 1 calc R
H25C H 0.4298 0.2327 0.3221 0.052 Uiso 1 1 calc R
C26 C 0.52901(18) 0.29020(14) 0.50709(17) 0.0354(5) Uani 1 1 d .
H26 H 0.5833 0.2668 0.4921 0.042 Uiso 1 1 calc R
C27 C 0.53526(18) 0.30788(16) 0.59194(17) 0.0395(5) Uani 1 1 d .
C28 C 0.45972(19) 0.34492(15) 0.61424(13) 0.0342(4) Uani 1 1 d .
H28 H 0.4678 0.3607 0.6734 0.041 Uiso 1 1 calc R
C29 C 0.37147(16) 0.36001(12) 0.55260(11) 0.0237(3) Uani 1 1 d .
C30 C 0.2986(2) 0.40810(15) 0.58204(14) 0.0342(4) Uani 1 1 d .
H30A H 0.2644 0.3779 0.6191 0.051 Uiso 1 1 calc R
H30B H 0.2270 0.3989 0.5296 0.051 Uiso 1 1 calc R
H30C H 0.3569 0.4788 0.6166 0.051 Uiso 1 1 calc R
C31 C 0.6265(3) 0.2879(3) 0.6590(3) 0.0701(11) Uani 1 1 d .
H31A H 0.6446 0.3261 0.7194 0.105 Uiso 1 1 calc R
H31B H 0.7074 0.3073 0.6528 0.105 Uiso 1 1 calc R
H31C H 0.5865 0.2173 0.6479 0.105 Uiso 1 1 calc R
C32 C 0.13198(15) -0.03840(11) 0.20762(10) 0.0172(2) Uani 1 1 d .
C33 C 0.00401(16) -0.11650(11) 0.15244(10) 0.0190(3) Uani 1 1 d .
C34 C -0.01933(18) -0.21422(12) 0.13336(11) 0.0236(3) Uani 1 1 d .
H34 H -0.1054 -0.2657 0.0975 0.028 Uiso 1 1 calc R
C35 C 0.0774(2) -0.23932(12) 0.16440(11) 0.0255(3) Uani 1 1 d .
C36 C 0.20389(19) -0.16253(12) 0.21368(11) 0.0241(3) Uani 1 1 d .
H36 H 0.2725 -0.1779 0.2332 0.029 Uiso 1 1 calc R
C37 C 0.23229(16) -0.06355(11) 0.23514(10) 0.0198(3) Uani 1 1 d .
C38 C 0.37229(17) 0.01007(13) 0.28510(12) 0.0236(3) Uani 1 1 d .
C39 C 0.4478(2) 0.01312(16) 0.36656(14) 0.0313(4) Uani 1 1 d .
H39 H 0.4080 -0.0264 0.3941 0.038 Uiso 1 1 calc R
C40 C 0.5813(2) 0.07362(19) 0.40812(17) 0.0426(5) Uani 1 1 d .
H40 H 0.6314 0.0765 0.4645 0.051 Uiso 1 1 calc R
C41 C 0.6410(2) 0.12944(18) 0.3677(2) 0.0470(6) Uani 1 1 d .
H41 H 0.7322 0.1689 0.3951 0.056 Uiso 1 1 calc R
C42 C 0.5669(2) 0.12743(17) 0.2869(2) 0.0419(5) Uani 1 1 d .
H42 H 0.6075 0.1661 0.2591 0.050 Uiso 1 1 calc R
C43 C 0.43356(19) 0.06923(15) 0.24629(15) 0.0308(4) Uani 1 1 d .
H43 H 0.3835 0.0696 0.1916 0.037 Uiso 1 1 calc R
C44 C 0.0455(2) -0.34443(13) 0.14343(13) 0.0346(4) Uani 1 1 d .
C45 C -0.0684(3) -0.41164(17) 0.14155(19) 0.0501(7) Uani 1 1 d .
H45 H -0.1260 -0.3899 0.1532 0.060 Uiso 1 1 calc R
C46 C -0.0974(4) -0.51017(19) 0.1227(2) 0.0670(10) Uani 1 1 d .
H46 H -0.1750 -0.5555 0.1212 0.080 Uiso 1 1 calc R
C47 C -0.0154(4) -0.54168(18) 0.10642(19) 0.0620(10) Uani 1 1 d .
H47 H -0.0351 -0.6087 0.0948 0.074 Uiso 1 1 calc R
C48 C 0.0954(3) -0.4776(2) 0.10659(18) 0.0575(9) Uani 1 1 d .
H48 H 0.1514 -0.5008 0.0942 0.069 Uiso 1 1 calc R
C49 C 0.1269(3) -0.37787(17) 0.12499(15) 0.0423(6) Uani 1 1 d .
H49 H 0.2036 -0.3338 0.1247 0.051 Uiso 1 1 calc R
C50 C -0.10960(16) -0.10514(12) 0.10476(10) 0.0204(3) Uani 1 1 d .
C51 C -0.23272(17) -0.16958(14) 0.09318(12) 0.0274(3) Uani 1 1 d .
H51 H -0.2408 -0.2130 0.1240 0.033 Uiso 1 1 calc R
C52 C -0.3429(2) -0.17076(17) 0.03726(14) 0.0366(4) Uani 1 1 d .
H52 H -0.4253 -0.2142 0.0308 0.044 Uiso 1 1 calc R
C53 C -0.3329(2) -0.10893(18) -0.00898(15) 0.0400(5) Uani 1 1 d .
H53 H -0.4082 -0.1108 -0.0484 0.048 Uiso 1 1 calc R
C54 C -0.2118(2) -0.04406(15) 0.00260(14) 0.0349(4) Uani 1 1 d .
H54 H -0.2044 -0.0011 -0.0287 0.042 Uiso 1 1 calc R
C55 C -0.10077(18) -0.04130(13) 0.05972(12) 0.0253(3) Uani 1 1 d .
H55 H -0.0184 0.0045 0.0680 0.030 Uiso 1 1 calc R
C1S C -0.0325(3) 0.3829(3) 0.5442(2) 0.0559(7) Uani 1 1 d .
H56A H -0.0523 0.3149 0.5111 0.067 Uiso 1 1 calc R
H56B H 0.0462 0.4293 0.5429 0.067 Uiso 1 1 calc R
C2S C 0.4468(8) 0.6087(4) 0.0901(4) 0.129(3) Uani 1 1 d D
H2S1 H 0.5135 0.6662 0.1444 0.193 Uiso 1 1 calc R
H2S2 H 0.3696 0.6169 0.0677 0.193 Uiso 1 1 calc R
H2S3 H 0.4792 0.6028 0.0448 0.193 Uiso 1 1 calc R
C3S C 0.4122(5) 0.5147(3) 0.1111(3) 0.0818(12) Uani 1 1 d D
H3S1 H 0.3799 0.5219 0.1571 0.098 Uiso 1 1 calc R
H3S2 H 0.3409 0.4579 0.0566 0.098 Uiso 1 1 calc R
C4S C 0.5203(4) 0.4922(3) 0.1429(2) 0.0665(9) Uani 1 1 d D
H4S1 H 0.5932 0.5500 0.1959 0.080 Uiso 1 1 calc R
H4S2 H 0.5499 0.4816 0.0958 0.080 Uiso 1 1 calc R
C5S C 0.4847(3) 0.4010(3) 0.1672(2) 0.0581(7) Uani 1 1 d D
H5S1 H 0.4624 0.4133 0.2180 0.070 Uiso 1 1 calc R
H5S2 H 0.4079 0.3438 0.1160 0.070 Uiso 1 1 calc R
C6S C 0.5965(3) 0.3769(3) 0.1923(2) 0.0629(9) Uani 1 1 d D
H6S1 H 0.6185 0.3646 0.1421 0.094 Uiso 1 1 calc R
H6S2 H 0.5709 0.3179 0.2067 0.094 Uiso 1 1 calc R
H6S3 H 0.6717 0.4326 0.2442 0.094 Uiso 1 1 calc R

loop_
_atom_site_aniso_label
_atom_site_aniso_U_11
_atom_site_aniso_U_22
_atom_site_aniso_U_33
_atom_site_aniso_U_23
_atom_site_aniso_U_13
_atom_site_aniso_U_12
Ru1 0.01343(5) 0.01067(5) 0.01282(5) 0.00519(4) 0.00481(4) 0.00473(4)
Cl1 0.02346(16) 0.01863(15) 0.01732(14) 0.00645(12) 0.01018(12) 0.00837(13)
Cl2 0.1201(9) 0.0729(6) 0.0582(5) 0.0261(4) 0.0367(5) 0.0584(6)
Cl3 0.0457(3) 0.0538(4) 0.0630(4) 0.0145(3) 0.0269(3) 0.0248(3)
S1 0.01836(15) 0.01249(13) 0.01910(15) 0.00681(12) 0.00946(12) 0.00685(12)
O1 0.0168(4) 0.0153(4) 0.0185(5) 0.0097(4) 0.0065(4) 0.0068(4)
N1 0.0172(5) 0.0120(5) 0.0188(5) 0.0075(4) 0.0029(4) 0.0044(4)
N2 0.0159(5) 0.0116(5) 0.0188(5) 0.0060(4) 0.0011(4) 0.0034(4)
C1 0.0174(6) 0.0145(5) 0.0172(6) 0.0068(5) 0.0071(5) 0.0051(5)
C2 0.0236(7) 0.0195(6) 0.0228(7) 0.0113(6) 0.0104(6) 0.0052(6)
C3 0.0224(7) 0.0265(8) 0.0290(8) 0.0133(7) 0.0116(6) 0.0026(6)
C4 0.0161(6) 0.0298(8) 0.0277(8) 0.0110(7) 0.0080(6) 0.0033(6)
C5 0.0162(6) 0.0223(7) 0.0211(6) 0.0077(5) 0.0061(5) 0.0061(5)
C6 0.0164(6) 0.0147(5) 0.0159(6) 0.0057(5) 0.0059(5) 0.0055(5)
C7 0.0172(6) 0.0140(5) 0.0174(6) 0.0071(5) 0.0065(5) 0.0068(5)
C8 0.0252(7) 0.0215(6) 0.0183(6) 0.0118(5) 0.0094(5) 0.0139(6)
C9 0.0382(9) 0.0232(7) 0.0292(8) 0.0163(6) 0.0185(7) 0.0196(7)
C10 0.0228(7) 0.0286(8) 0.0216(7) 0.0119(6) 0.0063(6) 0.0142(6)
C11 0.0137(5) 0.0117(5) 0.0143(5) 0.0044(4) 0.0052(4) 0.0051(4)
C12 0.0167(6) 0.0135(5) 0.0163(6) 0.0075(5) 0.0038(5) 0.0068(5)
C13 0.0192(6) 0.0181(6) 0.0204(6) 0.0086(5) 0.0075(5) 0.0086(5)
C14 0.0266(8) 0.0304(8) 0.0249(8) 0.0079(6) 0.0132(6) 0.0122(7)
C15 0.0186(6) 0.0259(7) 0.0263(7) 0.0099(6) 0.0063(6) 0.0114(6)
C16 0.0222(7) 0.0263(7) 0.0212(7) 0.0076(6) 0.0016(6) 0.0114(6)
C17 0.0294(10) 0.0580(15) 0.0268(9) 0.0073(9) -0.0025(7) 0.0204(10)
C18 0.0258(7) 0.0215(7) 0.0173(6) 0.0077(5) 0.0055(5) 0.0117(6)
C19 0.0206(6) 0.0153(6) 0.0189(6) 0.0087(5) 0.0071(5) 0.0093(5)
C20 0.0262(7) 0.0282(8) 0.0262(7) 0.0127(6) 0.0132(6) 0.0161(6)
C21 0.0228(7) 0.0128(6) 0.0263(7) 0.0096(5) 0.0040(6) 0.0048(5)
C22 0.0260(8) 0.0131(6) 0.0324(9) 0.0098(6) -0.0035(7) 0.0012(6)
C23 0.0146(6) 0.0141(6) 0.0189(6) 0.0067(5) 0.0021(5) 0.0040(5)
C24 0.0175(6) 0.0146(6) 0.0326(8) 0.0066(6) 0.0060(6) 0.0051(5)
C25 0.0261(8) 0.0265(8) 0.0396(10) 0.0012(7) 0.0173(8) 0.0051(7)
C26 0.0189(7) 0.0240(8) 0.0580(13) 0.0187(8) 0.0082(8) 0.0104(6)
C27 0.0193(7) 0.0319(9) 0.0497(12) 0.0273(9) -0.0030(7) 0.0033(7)
C28 0.0257(8) 0.0298(9) 0.0262(8) 0.0168(7) -0.0013(6) -0.0002(7)
C29 0.0196(7) 0.0193(6) 0.0198(7) 0.0070(5) 0.0031(5) 0.0019(5)
C30 0.0322(9) 0.0285(9) 0.0274(8) 0.0009(7) 0.0133(7) 0.0056(7)
C31 0.0337(12) 0.073(2) 0.091(2) 0.061(2) -0.0003(13) 0.0185(13)
C32 0.0226(6) 0.0137(5) 0.0168(6) 0.0065(5) 0.0096(5) 0.0087(5)
C33 0.0239(7) 0.0148(6) 0.0172(6) 0.0065(5) 0.0092(5) 0.0076(5)
C34 0.0319(8) 0.0142(6) 0.0196(6) 0.0064(5) 0.0097(6) 0.0073(6)
C35 0.0405(9) 0.0163(6) 0.0200(7) 0.0085(5) 0.0109(6) 0.0147(6)
C36 0.0355(8) 0.0199(7) 0.0215(7) 0.0095(6) 0.0115(6) 0.0174(6)
C37 0.0263(7) 0.0179(6) 0.0196(6) 0.0088(5) 0.0112(5) 0.0129(6)
C38 0.0248(7) 0.0222(7) 0.0264(7) 0.0081(6) 0.0107(6) 0.0148(6)
C39 0.0317(9) 0.0350(9) 0.0294(8) 0.0106(7) 0.0096(7) 0.0220(8)
C40 0.0318(10) 0.0440(12) 0.0407(11) 0.0037(9) 0.0026(8) 0.0251(9)
C41 0.0240(9) 0.0342(10) 0.0643(16) 0.0021(10) 0.0093(10) 0.0137(8)
C42 0.0292(9) 0.0326(10) 0.0644(16) 0.0164(10) 0.0235(10) 0.0137(8)
C43 0.0280(8) 0.0281(8) 0.0408(10) 0.0153(8) 0.0174(8) 0.0146(7)
C44 0.0549(12) 0.0175(7) 0.0228(8) 0.0074(6) 0.0060(8) 0.0181(8)
C45 0.0734(18) 0.0217(9) 0.0477(13) 0.0172(9) 0.0228(13) 0.0157(10)
C46 0.099(3) 0.0219(10) 0.0577(17) 0.0198(11) 0.0199(17) 0.0162(13)
C47 0.093(2) 0.0245(10) 0.0409(13) 0.0107(9) -0.0008(14) 0.0267(13)
C48 0.081(2) 0.0359(12) 0.0382(12) 0.0032(9) -0.0025(12) 0.0408(14)
C49 0.0587(14) 0.0289(9) 0.0302(9) 0.0046(7) 0.0030(9) 0.0295(10)
C50 0.0221(7) 0.0174(6) 0.0165(6) 0.0032(5) 0.0071(5) 0.0072(5)
C51 0.0227(7) 0.0262(8) 0.0226(7) 0.0042(6) 0.0085(6) 0.0051(6)
C52 0.0229(8) 0.0372(10) 0.0306(9) 0.0005(8) 0.0061(7) 0.0074(7)
C53 0.0297(9) 0.0385(11) 0.0333(10) 0.0022(8) -0.0008(8) 0.0167(8)
C54 0.0356(10) 0.0260(8) 0.0299(9) 0.0070(7) 0.0013(7) 0.0147(8)
C55 0.0269(8) 0.0191(7) 0.0228(7) 0.0063(6) 0.0056(6) 0.0095(6)
C1S 0.0674(19) 0.0611(17) 0.0605(17) 0.0271(15) 0.0361(15) 0.0422(16)
C2S 0.230(8) 0.083(3) 0.085(4) 0.041(3) 0.069(5) 0.080(5)
C3S 0.101(3) 0.073(3) 0.056(2) 0.0158(18) 0.025(2) 0.038(2)
C4S 0.079(2) 0.0619(19) 0.0497(16) 0.0116(14) 0.0352(17) 0.0249(18)
C5S 0.0541(16) 0.069(2) 0.0515(16) 0.0134(14) 0.0259(13) 0.0319(15)
C6S 0.0514(16) 0.078(2) 0.0539(16) 0.0022(15) 0.0163(13) 0.0438(16)

loop_
_atom_type_symbol
_atom_type_description
_atom_type_scat_dispersion_real
_atom_type_scat_dispersion_imag
_atom_type_scat_source
C C 0.0033 0.0016 'International Tables Vol C Tables 4.2.6.8 and 6.1.1.4'
H H 0.0000 0.0000 'International Tables Vol C Tables 4.2.6.8 and 6.1.1.4'
N N 0.0061 0.0033 'International Tables Vol C Tables 4.2.6.8 and 6.1.1.4'
O O 0.0106 0.0060 'International Tables Vol C Tables 4.2.6.8 and 6.1.1.4'
S S 0.1246 0.1234 'International Tables Vol C Tables 4.2.6.8 and 6.1.1.4'
Cl Cl 0.1484 0.1585 'International Tables Vol C Tables 4.2.6.8 and 6.1.1.4'
Ru Ru -1.2594 0.8363 'International Tables Vol C Tables 4.2.6.8 and 6.1.1.4'

loop_
_geom_angle_atom_site_label_1
_geom_angle_atom_site_label_2
_geom_angle_atom_site_label_3
_geom_angle
C7 Ru1 C11 101.78(6)
C7 Ru1 O1 80.13(5)
C11 Ru1 O1 173.80(5)
C7 Ru1 S1 103.45(5)
C11 Ru1 S1 91.25(4)
O1 Ru1 S1 94.04(3)
C7 Ru1 Cl1 94.33(5)
C11 Ru1 Cl1 91.65(4)
O1 Ru1 Cl1 82.29(3)
S1 Ru1 Cl1 160.993(14)
C32 S1 Ru1 113.30(5)
C1 O1 C8 119.07(11)
C1 O1 Ru1 107.64(8)
C8 O1 Ru1 125.18(9)
C11 N1 C12 128.08(12)
C11 N1 C21 113.97(12)
C12 N1 C21 117.93(12)
C11 N2 C23 125.50(12)
C11 N2 C22 114.16(13)
C23 N2 C22 119.53(12)
O1 C1 C2 125.32(14)
O1 C1 C6 113.04(12)
C2 C1 C6 121.65(14)
C1 C2 C3 118.00(16)
C1 C2 H2 121.0
C3 C2 H2 121.0
C4 C3 C2 121.65(15)
C4 C3 H3 119.2
C2 C3 H3 119.2
C3 C4 C5 119.60(16)
C3 C4 H4 120.2
C5 C4 H4 120.2
C4 C5 C6 120.33(15)
C4 C5 H5 119.8
C6 C5 H5 119.8
C5 C6 C1 118.72(14)
C5 C6 C7 122.89(14)
C1 C6 C7 118.26(13)
C6 C7 Ru1 115.87(10)
C6 C7 H7 122.1
Ru1 C7 H7 122.1
O1 C8 C10 106.55(12)
O1 C8 C9 110.21(13)
C10 C8 C9 112.25(14)
O1 C8 H8 109.3
C10 C8 H8 109.3
C9 C8 H8 109.3
C8 C9 H9A 109.5
C8 C9 H9B 109.5
H9A C9 H9B 109.5
C8 C9 H9C 109.5
H9A C9 H9C 109.5
H9B C9 H9C 109.5
C8 C10 H10A 109.5
C8 C10 H10B 109.5
H10A C10 H10B 109.5
C8 C10 H10C 109.5
H10A C10 H10C 109.5
H10B C10 H10C 109.5
N1 C11 N2 106.17(12)
N1 C11 Ru1 133.33(10)
N2 C11 Ru1 120.35(10)
C19 C12 C13 122.03(14)
C19 C12 N1 119.07(14)
C13 C12 N1 118.68(14)
C15 C13 C12 117.89(15)
C15 C13 C14 121.29(15)
C12 C13 C14 120.82(14)
C13 C14 H14A 109.5
C13 C14 H14B 109.5
H14A C14 H14B 109.5
C13 C14 H14C 109.5
H14A C14 H14C 109.5
H14B C14 H14C 109.5
C16 C15 C13 121.60(16)
C16 C15 H15 119.2
C13 C15 H15 119.2
C18 C16 C15 118.85(15)
C18 C16 C17 120.26(18)
C15 C16 C17 120.87(18)
C16 C17 H17A 109.5
C16 C17 H17B 109.5
H17A C17 H17B 109.5
C16 C17 H17C 109.5
H17A C17 H17C 109.5
H17B C17 H17C 109.5
C16 C18 C19 121.55(16)
C16 C18 H18 119.2
C19 C18 H18 119.2
C12 C19 C18 118.04(15)
C12 C19 C20 121.32(14)
C18 C19 C20 120.62(15)
C19 C20 H20A 109.5
C19 C20 H20B 109.5
H20A C20 H20B 109.5
C19 C20 H20C 109.5
H20A C20 H20C 109.5
H20B C20 H20C 109.5
N1 C21 C22 102.99(12)
N1 C21 H21A 111.2
C22 C21 H21A 111.2
N1 C21 H21B 111.2
C22 C21 H21B 111.2
H21A C21 H21B 109.1
N2 C22 C21 102.71(13)
N2 C22 H22A 111.2
C21 C22 H22A 111.2
N2 C22 H22B 111.2
C21 C22 H22B 111.2
H22A C22 H22B 109.1
C24 C23 C29 121.26(15)
C24 C23 N2 118.84(15)
C29 C23 N2 119.65(15)
C23 C24 C26 117.99(19)
C23 C24 C25 121.84(16)
C26 C24 C25 119.96(18)
C24 C25 H25A 109.5
C24 C25 H25B 109.5
H25A C25 H25B 109.5
C24 C25 H25C 109.5
H25A C25 H25C 109.5
H25B C25 H25C 109.5
C27 C26 C24 121.4(2)
C27 C26 H26 119.3
C24 C26 H26 119.3
C28 C27 C26 119.07(17)
C28 C27 C31 121.1(3)
C26 C27 C31 119.8(3)
C27 C28 C29 122.0(2)
C27 C28 H28 119.0
C29 C28 H28 119.0
C28 C29 C23 117.75(18)
C28 C29 C30 119.91(18)
C23 C29 C30 122.21(16)
C29 C30 H30A 109.5
C29 C30 H30B 109.5
H30A C30 H30B 109.5
C29 C30 H30C 109.5
H30A C30 H30C 109.5
H30B C30 H30C 109.5
C27 C31 H31A 109.5
C27 C31 H31B 109.5
H31A C31 H31B 109.5
C27 C31 H31C 109.5
H31A C31 H31C 109.5
H31B C31 H31C 109.5
C37 C32 C33 117.96(13)
C37 C32 S1 117.94(12)
C33 C32 S1 124.06(12)
C34 C33 C32 119.26(15)
C34 C33 C50 114.72(14)
C32 C33 C50 125.78(13)
C35 C34 C33 122.98(16)
C35 C34 H34 118.5
C33 C34 H34 118.5
C34 C35 C36 117.43(15)
C34 C35 C44 120.21(18)
C36 C35 C44 122.34(18)
C35 C36 C37 121.77(16)
C35 C36 H36 119.1
C37 C36 H36 119.1
C36 C37 C32 120.36(15)
C36 C37 C38 115.62(15)
C32 C37 C38 124.00(14)
C39 C38 C43 118.39(18)
C39 C38 C37 120.66(17)
C43 C38 C37 120.51(16)
C38 C39 C40 120.7(2)
C38 C39 H39 119.7
C40 C39 H39 119.7
C41 C40 C39 120.3(2)
C41 C40 H40 119.8
C39 C40 H40 119.8
C40 C41 C42 119.6(2)
C40 C41 H41 120.2
C42 C41 H41 120.2
C41 C42 C43 120.4(2)
C41 C42 H42 119.8
C43 C42 H42 119.8
C42 C43 C38 120.7(2)
C42 C43 H43 119.7
C38 C43 H43 119.7
C49 C44 C45 119.0(2)
C49 C44 C35 120.7(2)
C45 C44 C35 120.4(2)
C46 C45 C44 120.2(3)
C46 C45 H45 119.9
C44 C45 H45 119.9
C47 C46 C45 120.3(3)
C47 C46 H46 119.9
C45 C46 H46 119.9
C46 C47 C48 120.5(2)
C46 C47 H47 119.7
C48 C47 H47 119.7
C47 C48 C49 120.5(3)
C47 C48 H48 119.8
C49 C48 H48 119.8
C44 C49 C48 119.6(3)
C44 C49 H49 120.2
C48 C49 H49 120.2
C55 C50 C51 118.11(16)
C55 C50 C33 121.28(15)
C51 C50 C33 119.95(15)
C52 C51 C50 121.01(19)
C52 C51 H51 119.5
C50 C51 H51 119.5
C53 C52 C51 120.2(2)
C53 C52 H52 119.9
C51 C52 H52 119.9
C52 C53 C54 119.4(2)
C52 C53 H53 120.3
C54 C53 H53 120.3
C53 C54 C55 120.7(2)
C53 C54 H54 119.7
C55 C54 H54 119.7
C50 C55 C54 120.55(18)
C50 C55 H55 119.7
C54 C55 H55 119.7
Cl2 C1S Cl3 111.90(17)
Cl2 C1S H56A 109.2
Cl3 C1S H56A 109.2
Cl2 C1S H56B 109.2
Cl3 C1S H56B 109.2
H56A C1S H56B 107.9
C3S C2S H2S1 109.5
C3S C2S H2S2 109.5
H2S1 C2S H2S2 109.5
C3S C2S H2S3 109.5
H2S1 C2S H2S3 109.5
H2S2 C2S H2S3 109.5
C4S C3S C2S 114.8(5)
C4S C3S H3S1 108.6
C2S C3S H3S1 108.6
C4S C3S H3S2 108.6
C2S C3S H3S2 108.6
H3S1 C3S H3S2 107.6
C3S C4S C5S 113.6(3)
C3S C4S H4S1 108.8
C5S C4S H4S1 108.8
C3S C4S H4S2 108.8
C5S C4S H4S2 108.8
H4S1 C4S H4S2 107.7
C6S C5S C4S 111.1(3)
C6S C5S H5S1 109.4
C4S C5S H5S1 109.4
C6S C5S H5S2 109.4
C4S C5S H5S2 109.4
H5S1 C5S H5S2 108.0
C5S C6S H6S1 109.5
C5S C6S H6S2 109.5
H6S1 C6S H6S2 109.5
C5S C6S H6S3 109.5
H6S1 C6S H6S3 109.5
H6S2 C6S H6S3 109.5

loop_
_geom_bond_atom_site_label_1
_geom_bond_atom_site_label_2
_geom_bond_distance
Ru1 C7 1.8343(15)
Ru1 C11 2.0026(13)
Ru1 O1 2.2369(11)
Ru1 S1 2.3125(4)
Ru1 Cl1 2.3948(4)
Cl2 C1S 1.739(3)
Cl3 C1S 1.762(3)
S1 C32 1.7856(15)
O1 C1 1.3797(18)
O1 C8 1.4769(18)
N1 C11 1.3489(18)
N1 C12 1.4288(19)
N1 C21 1.475(2)
N2 C11 1.3616(18)
N2 C23 1.4265(19)
N2 C22 1.468(2)
C1 C2 1.387(2)
C1 C6 1.409(2)
C2 C3 1.399(3)
C2 H2 0.9500
C3 C4 1.389(3)
C3 H3 0.9500
C4 C5 1.391(2)
C4 H4 0.9500
C5 C6 1.399(2)
C5 H5 0.9500
C6 C7 1.449(2)
C7 H7 0.9500
C8 C10 1.513(2)
C8 C9 1.521(2)
C8 H8 1.0000
C9 H9A 0.9800
C9 H9B 0.9800
C9 H9C 0.9800
C10 H10A 0.9800
C10 H10B 0.9800
C10 H10C 0.9800
C12 C19 1.396(2)
C12 C13 1.401(2)
C13 C15 1.394(2)
C13 C14 1.504(2)
C14 H14A 0.9800
C14 H14B 0.9800
C14 H14C 0.9800
C15 C16 1.393(3)
C15 H15 0.9500
C16 C18 1.391(3)
C16 C17 1.509(3)
C17 H17A 0.9800
C17 H17B 0.9800
C17 H17C 0.9800
C18 C19 1.396(2)
C18 H18 0.9500
C19 C20 1.504(2)
C20 H20A 0.9800
C20 H20B 0.9800
C20 H20C 0.9800
C21 C22 1.513(2)
C21 H21A 0.9900
C21 H21B 0.9900
C22 H22A 0.9900
C22 H22B 0.9900
C23 C24 1.396(2)
C23 C29 1.406(2)
C24 C26 1.399(3)
C24 C25 1.503(3)
C25 H25A 0.9800
C25 H25B 0.9800
C25 H25C 0.9800
C26 C27 1.387(4)
C26 H26 0.9500
C27 C28 1.374(4)
C27 C31 1.518(3)
C28 C29 1.395(3)
C28 H28 0.9500
C29 C30 1.504(3)
C30 H30A 0.9800
C30 H30B 0.9800
C30 H30C 0.9800
C31 H31A 0.9800
C31 H31B 0.9800
C31 H31C 0.9800
C32 C37 1.415(2)
C32 C33 1.423(2)
C33 C34 1.399(2)
C33 C50 1.486(2)
C34 C35 1.385(3)
C34 H34 0.9500
C35 C36 1.396(3)
C35 C44 1.483(2)
C36 C37 1.399(2)
C36 H36 0.9500
C37 C38 1.493(2)
C38 C39 1.393(3)
C38 C43 1.399(3)
C39 C40 1.395(3)
C39 H39 0.9500
C40 C41 1.383(4)
C40 H40 0.9500
C41 C42 1.385(4)
C41 H41 0.9500
C42 C43 1.389(3)
C42 H42 0.9500
C43 H43 0.9500
C44 C49 1.381(4)
C44 C45 1.403(4)
C45 C46 1.394(3)
C45 H45 0.9500
C46 C47 1.357(6)
C46 H46 0.9500
C47 C48 1.370(5)
C47 H47 0.9500
C48 C49 1.407(3)
C48 H48 0.9500
C49 H49 0.9500
C50 C55 1.392(2)
C50 C51 1.405(2)
C51 C52 1.390(3)
C51 H51 0.9500
C52 C53 1.382(4)
C52 H52 0.9500
C53 C54 1.387(3)
C53 H53 0.9500
C54 C55 1.393(3)
C54 H54 0.9500
C55 H55 0.9500
C1S H56A 0.9900
C1S H56B 0.9900
C2S C3S 1.542(6)
C2S H2S1 0.9800
C2S H2S2 0.9800
C2S H2S3 0.9800
C3S C4S 1.481(6)
C3S H3S1 0.9900
C3S H3S2 0.9900
C4S C5S 1.535(5)
C4S H4S1 0.9900
C4S H4S2 0.9900
C5S C6S 1.527(4)
C5S H5S1 0.9900
C5S H5S2 0.9900
C6S H6S1 0.9800
C6S H6S2 0.9800
C6S H6S3 0.9800

loop_
_geom_torsion_atom_site_label_1
_geom_torsion_atom_site_label_2
_geom_torsion_atom_site_label_3
_geom_torsion_atom_site_label_4
_geom_torsion
C7 Ru1 S1 C32 -73.02(7)
C11 Ru1 S1 C32 -175.44(7)
O1 Ru1 S1 C32 7.79(6)
Cl1 Ru1 S1 C32 85.81(7)
C7 Ru1 O1 C1 -20.36(10)
C11 Ru1 O1 C1 88.2(4)
S1 Ru1 O1 C1 -123.33(9)
Cl1 Ru1 O1 C1 75.42(9)
C7 Ru1 O1 C8 -168.36(12)
C11 Ru1 O1 C8 -59.8(5)
S1 Ru1 O1 C8 88.68(11)
Cl1 Ru1 O1 C8 -72.57(11)
C8 O1 C1 C2 -11.5(2)
Ru1 O1 C1 C2 -161.80(14)
C8 O1 C1 C6 168.55(13)
Ru1 O1 C1 C6 18.26(14)
O1 C1 C2 C3 -179.41(16)
C6 C1 C2 C3 0.5(2)
C1 C2 C3 C4 0.9(3)
C2 C3 C4 C5 -0.7(3)
C3 C4 C5 C6 -0.9(3)
C4 C5 C6 C1 2.2(2)
C4 C5 C6 C7 -173.48(16)
O1 C1 C6 C5 177.88(14)
C2 C1 C6 C5 -2.1(2)
O1 C1 C6 C7 -6.20(19)
C2 C1 C6 C7 173.86(15)
C5 C6 C7 Ru1 162.64(12)
C1 C6 C7 Ru1 -13.10(18)
C11 Ru1 C7 C6 -156.62(11)
O1 Ru1 C7 C6 17.37(11)
S1 Ru1 C7 C6 109.20(11)
Cl1 Ru1 C7 C6 -64.02(11)
C1 O1 C8 C10 -157.15(13)
Ru1 O1 C8 C10 -12.45(17)
C1 O1 C8 C9 80.82(17)
Ru1 O1 C8 C9 -134.48(12)
C12 N1 C11 N2 -178.51(15)
C21 N1 C11 N2 -0.01(18)
C12 N1 C11 Ru1 -3.2(2)
C21 N1 C11 Ru1 175.27(12)
C23 N2 C11 N1 -170.38(15)
C22 N2 C11 N1 -0.83(19)
C23 N2 C11 Ru1 13.6(2)
C22 N2 C11 Ru1 -176.85(13)
C7 Ru1 C11 N1 -15.34(16)
O1 Ru1 C11 N1 -122.7(4)
S1 Ru1 C11 N1 88.67(14)
Cl1 Ru1 C11 N1 -110.11(14)
C7 Ru1 C11 N2 159.40(12)
O1 Ru1 C11 N2 52.0(5)
S1 Ru1 C11 N2 -96.58(12)
Cl1 Ru1 C11 N2 64.63(12)
C11 N1 C12 C19 -94.42(19)
C21 N1 C12 C19 87.13(18)
C11 N1 C12 C13 90.90(19)
C21 N1 C12 C13 -87.54(18)
C19 C12 C13 C15 2.3(2)
N1 C12 C13 C15 176.85(14)
C19 C12 C13 C14 -178.92(15)
N1 C12 C13 C14 -4.4(2)
C12 C13 C15 C16 -1.1(2)
C14 C13 C15 C16 -179.82(17)
C13 C15 C16 C18 -0.8(3)
C13 C15 C16 C17 -179.47(19)
C15 C16 C18 C19 1.5(3)
C17 C16 C18 C19 -179.81(19)
C13 C12 C19 C18 -1.7(2)
N1 C12 C19 C18 -176.16(13)
C13 C12 C19 C20 176.85(14)
N1 C12 C19 C20 2.4(2)
C16 C18 C19 C12 -0.3(2)
C16 C18 C19 C20 -178.82(16)
C11 N1 C21 C22 0.8(2)
C12 N1 C21 C22 179.43(16)
C11 N2 C22 C21 1.3(2)
C23 N2 C22 C21 171.50(15)
N1 C21 C22 N2 -1.1(2)
C11 N2 C23 C24 79.1(2)
C22 N2 C23 C24 -89.9(2)
C11 N2 C23 C29 -106.56(18)
C22 N2 C23 C29 84.4(2)
C29 C23 C24 C26 8.4(2)
N2 C23 C24 C26 -177.35(14)
C29 C23 C24 C25 -166.34(15)
N2 C23 C24 C25 7.9(2)
C23 C24 C26 C27 -3.8(3)
C25 C24 C26 C27 171.06(17)
C24 C26 C27 C28 -2.2(3)
C24 C26 C27 C31 178.9(2)
C26 C27 C28 C29 3.7(3)
C31 C27 C28 C29 -177.3(2)
C27 C28 C29 C23 0.7(3)
C27 C28 C29 C30 -175.21(18)
C24 C23 C29 C28 -6.9(2)
N2 C23 C29 C28 178.87(14)
C24 C23 C29 C30 168.90(16)
N2 C23 C29 C30 -5.3(2)
Ru1 S1 C32 C37 -117.31(11)
Ru1 S1 C32 C33 65.10(13)
C37 C32 C33 C34 4.9(2)
S1 C32 C33 C34 -177.50(12)
C37 C32 C33 C50 -169.15(15)
S1 C32 C33 C50 8.4(2)
C32 C33 C34 C35 -1.3(2)
C50 C33 C34 C35 173.41(15)
C33 C34 C35 C36 -2.8(3)
C33 C34 C35 C44 178.55(17)
C34 C35 C36 C37 3.2(3)
C44 C35 C36 C37 -178.17(17)
C35 C36 C37 C32 0.5(2)
C35 C36 C37 C38 -177.74(16)
C33 C32 C37 C36 -4.5(2)
S1 C32 C37 C36 177.72(12)
C33 C32 C37 C38 173.52(15)
S1 C32 C37 C38 -4.2(2)
C36 C37 C38 C39 -57.7(2)
C32 C37 C38 C39 124.20(18)
C36 C37 C38 C43 114.67(18)
C32 C37 C38 C43 -63.5(2)
C43 C38 C39 C40 -0.2(3)
C37 C38 C39 C40 172.32(18)
C38 C39 C40 C41 -1.8(3)
C39 C40 C41 C42 2.1(4)
C40 C41 C42 C43 -0.5(4)
C41 C42 C43 C38 -1.5(3)
C39 C38 C43 C42 1.8(3)
C37 C38 C43 C42 -170.70(18)
C34 C35 C44 C49 142.1(2)
C36 C35 C44 C49 -36.6(3)
C34 C35 C44 C45 -37.6(3)
C36 C35 C44 C45 143.8(2)
C49 C44 C45 C46 1.0(4)
C35 C44 C45 C46 -179.4(2)
C44 C45 C46 C47 0.3(5)
C45 C46 C47 C48 -1.3(5)
C46 C47 C48 C49 1.0(4)
C45 C44 C49 C48 -1.3(3)
C35 C44 C49 C48 179.1(2)
C47 C48 C49 C44 0.3(4)
C34 C33 C50 C55 -130.98(17)
C32 C33 C50 C55 43.3(2)
C34 C33 C50 C51 39.5(2)
C32 C33 C50 C51 -146.16(16)
C55 C50 C51 C52 1.0(3)
C33 C50 C51 C52 -169.81(17)
C50 C51 C52 C53 0.8(3)
C51 C52 C53 C54 -1.6(3)
C52 C53 C54 C55 0.5(3)
C51 C50 C55 C54 -2.1(3)
C33 C50 C55 C54 168.58(17)
C53 C54 C55 C50 1.4(3)
C2S C3S C4S C5S 177.4(4)
C3S C4S C5S C6S 175.5(3)
